data_1550122
loop_
_publ_author_name
'Dandela, Rambabu'
'Tothadi, Srinu'
'Marelli, Udaya Kiran'
'Nangia, Ashwini'

_publ_section_title
;
 Systematic synthesis of a 6-component organic-salt alloy of naftopidil,
 and pentanary, quaternary and ternary multicomponent crystals
;
_journal_coeditor_code ED5016SUP1
_journal_issue 6
_journal_name_full IUCrJ
_journal_page_first
;
;
_journal_paper_doi 10.1107/S2052252518014057
_journal_volume 5
_journal_year 2018
_chemical_formula_sum 'C62 H67.8 N4 O12.63'
_chemical_formula_weight 1071.08
_chemical_name_common
'Naftopidil_Benzoic acid_2-Hydroxybenzoic acid_2, 4-Dihydroxybenzoic acid_2, 6-Dihydroxybenzoic acid_Salt alloy'
_space_group_crystal_system monoclinic
_space_group_IT_number 4
_space_group_name_Hall 'P 2yb'
_space_group_name_H-M_alt 'P 1 21 1'
_symmetry_space_group_name_Hall 'P 2yb'
_symmetry_space_group_name_H-M 'P 1 21 1'
_atom_sites_solution_hydrogens geom
_audit_creation_method SHELXL-2016/6
_cell_angle_alpha 90
_cell_angle_beta 94.584(16)
_cell_angle_gamma 90
_cell_formula_units_Z 2
_cell_length_a 11.237(5)
_cell_length_b 17.571(6)
_cell_length_c 13.374(6)
_cell_measurement_reflns_used 9929
_cell_measurement_temperature 100(2)
_cell_measurement_theta_max 29.56
_cell_measurement_theta_min 2.56
_cell_volume 2632.2(19)
_computing_structure_refinement 'SHELXL-2016/6 (Sheldrick, 2016)'
_computing_structure_solution 'SHELXT 2014/5 (Sheldrick, 2014)'
_diffrn_ambient_temperature 100(2)
_diffrn_measured_fraction_theta_full 0.994
_diffrn_measured_fraction_theta_max 0.994
_diffrn_measurement_device_type 'Bruker APEX-II CCD'
_diffrn_measurement_method '\f and \w scans'
_diffrn_radiation_type MoK\a
_diffrn_radiation_wavelength 0.71073
_diffrn_reflns_av_R_equivalents 0.0460
_diffrn_reflns_av_unetI/netI 0.0340
_diffrn_reflns_Laue_measured_fraction_full 0.994
_diffrn_reflns_Laue_measured_fraction_max 0.994
_diffrn_reflns_limit_h_max 15
_diffrn_reflns_limit_h_min -15
_diffrn_reflns_limit_k_max 24
_diffrn_reflns_limit_k_min -24
_diffrn_reflns_limit_l_max 18
_diffrn_reflns_limit_l_min -18
_diffrn_reflns_number 80672
_diffrn_reflns_point_group_measured_fraction_full 0.994
_diffrn_reflns_point_group_measured_fraction_max 0.991
_diffrn_reflns_theta_full 25.242
_diffrn_reflns_theta_max 29.576
_diffrn_reflns_theta_min 2.279
_exptl_absorpt_coefficient_mu 0.095
_exptl_absorpt_correction_T_max 0.7459
_exptl_absorpt_correction_T_min 0.6999
_exptl_absorpt_correction_type multi-scan
_exptl_absorpt_process_details
;
SADABS-2016/2 (Bruker,2016/2) was used for absorption correction.
wR2(int) was 0.0877 before and 0.0593 after correction.
The Ratio of minimum to maximum transmission is 0.9383.
The \l/2 correction factor is Not present.
;
_exptl_crystal_colour colourless
_exptl_crystal_density_diffrn 1.351
_exptl_crystal_description block
_exptl_crystal_F_000 1138
_exptl_crystal_size_max 0.2
_exptl_crystal_size_mid 0.15
_exptl_crystal_size_min 0.1
_refine_diff_density_max 0.522
_refine_diff_density_min -0.479
_refine_diff_density_rms 0.129
_refine_ls_abs_structure_details
;
 Flack x determined using 4625 quotients [(I+)-(I-)]/[(I+)+(I-)]
 (Parsons, Flack and Wagner, Acta Cryst. B69 (2013) 249-259).
;
_refine_ls_abs_structure_Flack 0.4(4)
_refine_ls_extinction_method none
_refine_ls_goodness_of_fit_ref 1.067
_refine_ls_hydrogen_treatment constr
_refine_ls_matrix_type full
_refine_ls_number_parameters 729
_refine_ls_number_reflns 14648
_refine_ls_number_restraints 1
_refine_ls_restrained_S_all 1.067
_refine_ls_R_factor_all 0.0744
_refine_ls_R_factor_gt 0.0530
_refine_ls_shift/su_max 0.000
_refine_ls_shift/su_mean 0.000
_refine_ls_structure_factor_coef Fsqd
_refine_ls_weighting_details 'w=1/[\s^2^(Fo^2^)+(0.0640P)^2^+1.2266P] where P=(Fo^2^+2Fc^2^)/3'
_refine_ls_weighting_scheme calc
_refine_ls_wR_factor_gt 0.1337
_refine_ls_wR_factor_ref 0.1530
_reflns_Friedel_coverage 0.934
_reflns_Friedel_fraction_full 0.993
_reflns_Friedel_fraction_max 0.988
_reflns_number_gt 11616
_reflns_number_total 14648
_reflns_threshold_expression 'I > 2\s(I)'
_cod_data_source_file ed5016.cif
_cod_data_source_block 12356
_cod_original_cell_volume 2632.4(18)
_cod_original_formula_sum 'C62 H67.80 N4 O12.63'
_cod_database_code 1550122
_shelx_shelxl_version_number 2016/6
_shelx_space_group_comment
;
The symmetry employed for this shelxl refinement is uniquely defined
by the following loop, which should always be used as a source of
symmetry information in preference to the above space-group names.
They are only intended as comments.
;

loop_
_space_group_symop_operation_xyz
'x, y, z'
'-x, y+1/2, -z'

loop_
_atom_site_label
_atom_site_type_symbol
_atom_site_fract_x
_atom_site_fract_y
_atom_site_fract_z
_atom_site_U_iso_or_equiv
_atom_site_adp_type
_atom_site_occupancy
_atom_site_site_symmetry_order
_atom_site_calc_flag
_atom_site_refinement_flags_posn
_atom_site_refinement_flags_adp
_atom_site_refinement_flags_occupancy
_atom_site_disorder_assembly
_atom_site_disorder_group
C6A C 0.4485(4) 0.5398(3) 0.3526(3) 0.0345(9) Uani 0.91 1 d . . P A 1
C4A C 0.5945(4) 0.4604(3) 0.4454(3) 0.0381(9) Uani 0.4 1 d . . P A 1
H4A H 0.613979 0.415508 0.479807 0.046 Uiso 0.4 1 calc R U P A 1
C14A C 0.5520(4) 0.4604(3) 0.1440(3) 0.0381(10) Uani 0.9 1 d . . P B 1
C10A C 0.3476(4) 0.4240(3) 0.1104(4) 0.0416(10) Uani 0.42 1 d . . P B 1
O4 O 0.3356(3) 0.5470(2) 0.3130(3) 0.0481(9) Uani 0.91 1 d . . P A 1
H4 H 0.328892 0.586704 0.280756 0.072 Uiso 0.91 1 calc R U P A 1
O5 O 0.6634(3) 0.4476(3) 0.1800(3) 0.0488(10) Uani 0.9 1 d . . P B 1
H5 H 0.668736 0.404407 0.203284 0.073 Uiso 0.9 1 calc R U P B 1
O8 O 0.2824(8) 0.3741(6) 0.1080(9) 0.091(3) Uani 0.42 1 d . . P B 1
H8 H 0.319515 0.334316 0.118336 0.136 Uiso 0.42 1 calc R U P B 1
C6B C 0.4485(4) 0.5398(3) 0.3526(3) 0.0345(9) Uani 0.09 1 d . . P A 2
H6B H 0.370563 0.547526 0.325608 0.041 Uiso 0.09 1 calc R U P A 2
C4B C 0.5945(4) 0.4604(3) 0.4454(3) 0.0381(9) Uani 0.6 1 d . . P A 2
C14B C 0.5520(4) 0.4604(3) 0.1440(3) 0.0381(10) Uani 0.1 1 d . . P B 2
H14B H 0.629111 0.450734 0.171509 0.046 Uiso 0.1 1 calc R U P B 2
C10B C 0.3476(4) 0.4240(3) 0.1104(4) 0.0416(10) Uani 0.58 1 d . . P B 2
H10B H 0.286118 0.389270 0.116682 0.050 Uiso 0.58 1 calc R U P B 2
O001 O 0.7934(2) 1.05904(16) 0.2009(2) 0.0301(6) Uani 1 1 d . . . . .
O0AA O 0.1916(2) -0.05852(17) 0.2971(2) 0.0340(6) Uani 1 1 d . . . . .
O6 O 0.5892(3) 0.3236(2) 0.2524(3) 0.0425(8) Uani 1 1 d . . . . .
O1AA O 0.1961(3) 0.73932(18) 0.0567(2) 0.0399(7) Uani 1 1 d . . . . .
O003 O 0.7918(3) 0.25715(19) 0.4373(3) 0.0433(8) Uani 1 1 d . . . . .
O7 O 0.4017(3) 0.28757(19) 0.2172(3) 0.0445(8) Uani 1 1 d . . . . .
O005 O 0.4422(3) 0.73040(19) 0.0489(2) 0.0432(8) Uani 1 1 d . . . . .
H005 H 0.420175 0.706848 0.097045 0.065 Uiso 1 1 calc R U . . .
O2 O 0.5881(3) 0.71428(19) 0.2757(3) 0.0447(8) Uani 1 1 d . . . . .
O1 O 0.4014(3) 0.6740(2) 0.2416(3) 0.0434(8) Uani 1 1 d . . . . .
N00A N 0.3037(3) 0.05450(19) 0.2075(2) 0.0281(7) Uani 1 1 d . . . . .
C00B C 0.8434(3) 1.0383(2) 0.2940(3) 0.0281(8) Uani 1 1 d . . . . .
N00C N 0.6813(3) 0.94525(19) 0.2903(2) 0.0277(6) Uani 1 1 d . . . . .
N00E N 0.4856(3) 0.15379(19) 0.2993(3) 0.0293(7) Uani 1 1 d . . . . .
H00G H 0.456942 0.205655 0.285034 0.035 Uiso 1 1 calc R U . . .
N00L N 0.5003(3) 0.84509(18) 0.1983(3) 0.0270(6) Uani 1 1 d . . . . .
H00L H 0.529633 0.793436 0.212892 0.032 Uiso 1 1 calc R U . . .
C00M C 0.4873(3) 0.8847(2) 0.2948(3) 0.0302(8) Uani 1 1 d . . . . .
H00A H 0.438594 0.853984 0.335868 0.036 Uiso 1 1 calc R U . . .
H00B H 0.446591 0.932813 0.281751 0.036 Uiso 1 1 calc R U . . .
C00R C 0.6074(4) 0.8995(2) 0.3519(3) 0.0317(8) Uani 1 1 d . . . . .
H00C H 0.595854 0.926041 0.413934 0.038 Uiso 1 1 calc R U . . .
H00D H 0.646815 0.851475 0.368444 0.038 Uiso 1 1 calc R U . . .
C00S C 0.3964(4) 0.1142(2) 0.3578(3) 0.0324(8) Uani 1 1 d . . . . .
H00H H 0.381075 0.145002 0.415550 0.039 Uiso 1 1 calc R U . . .
H00I H 0.429619 0.066084 0.382243 0.039 Uiso 1 1 calc R U . . .
C00T C 0.3802(4) 0.8005(3) 0.0393(3) 0.0369(9) Uani 1 1 d . . . . .
H00T H 0.422790 0.833359 -0.005103 0.044 Uiso 1 1 calc R U . . .
C00U C 0.7040(3) 0.9009(2) 0.2009(3) 0.0298(8) Uani 1 1 d . . . . .
H00E H 0.741896 0.853070 0.220998 0.036 Uiso 1 1 calc R U . . .
H00F H 0.757937 0.928805 0.161162 0.036 Uiso 1 1 calc R U . . .
C00V C 0.9131(4) 0.2631(2) 0.4504(3) 0.0357(9) Uani 1 1 d . . . . .
C00W C 0.0271(4) 0.6880(2) 0.1235(3) 0.0331(9) Uani 1 1 d . . . . .
C00Y C 0.1363(4) -0.1197(3) 0.3468(4) 0.0393(10) Uani 1 1 d . . . . .
H00J H 0.140392 -0.165336 0.307835 0.059 Uiso 1 1 calc R U . . .
H00K H 0.054233 -0.107272 0.354131 0.059 Uiso 1 1 calc R U . . .
H00M H 0.177112 -0.127423 0.411850 0.059 Uiso 1 1 calc R U . . .
C8 C 0.4845(4) 0.3338(3) 0.2107(4) 0.0368(9) Uani 1 1 d . . . . .
C010 C 0.8516(4) 1.1198(3) 0.1521(4) 0.0373(9) Uani 1 1 d . . . . .
H01A H 0.807686 1.131320 0.089367 0.056 Uiso 1 1 calc R U . . .
H01B H 0.931244 1.104594 0.140064 0.056 Uiso 1 1 calc R U . . .
H01C H 0.854690 1.164134 0.194165 0.056 Uiso 1 1 calc R U . . .
C011 C 0.9270(4) 0.9923(3) 0.4866(3) 0.0352(9) Uani 1 1 d . . . . .
H011 H 0.954489 0.977215 0.551018 0.042 Uiso 1 1 calc R U . . .
C5 C 0.4792(4) 0.4715(3) 0.4036(3) 0.0381(9) Uani 1 1 d . . . . .
H5A H 0.421826 0.433934 0.409220 0.046 Uiso 0.91 1 calc R U P A 1
H5B H 0.421826 0.433934 0.409220 0.046 Uiso 0.09 1 calc R U P A 2
C013 C 0.0532(4) 0.6014(3) 0.2638(3) 0.0368(9) Uani 1 1 d . . . . .
H013 H 0.102742 0.574247 0.310052 0.044 Uiso 1 1 calc R U . . .
C014 C 0.2811(3) 0.0996(2) 0.2972(3) 0.0328(8) Uani 1 1 d . . . . .
H01K H 0.227222 0.072045 0.337317 0.039 Uiso 1 1 calc R U . . .
H01L H 0.243870 0.147533 0.276963 0.039 Uiso 1 1 calc R U . . .
C015 C 1.0687(4) 0.4003(3) 0.2377(4) 0.0409(10) Uani 1 1 d . . . . .
H015 H 1.102745 0.431667 0.191770 0.049 Uiso 1 1 calc R U . . .
C016 C 0.8927(4) 0.3484(3) 0.3027(3) 0.0337(9) Uani 1 1 d . . . . .
H016 H 0.810041 0.343411 0.299261 0.040 Uiso 1 1 calc R U . . .
C017 C -0.1726(4) 0.7216(3) 0.0475(4) 0.0459(11) Uani 1 1 d . . . . .
H017 H -0.255304 0.720798 0.048277 0.055 Uiso 1 1 calc R U . . .
C018 C 0.3781(3) 0.0999(3) 0.1447(3) 0.0306(8) Uani 1 1 d . . . . .
H01M H 0.339325 0.148061 0.128181 0.037 Uiso 1 1 calc R U . . .
H01N H 0.388519 0.072989 0.082638 0.037 Uiso 1 1 calc R U . . .
C019 C 1.0908(4) 0.3129(2) 0.3786(3) 0.0356(9) Uani 1 1 d . . . . .
C01A C -0.1218(5) 0.7585(3) -0.0258(5) 0.0533(14) Uani 1 1 d . . . . .
H01D H -0.170760 0.780648 -0.077166 0.064 Uiso 1 1 calc R U . . .
C01B C 0.7305(4) 0.2084(3) 0.5014(3) 0.0428(10) Uani 1 1 d . . . . .
H01P H 0.730079 0.230461 0.567890 0.051 Uiso 1 1 calc R U . . .
H01Q H 0.769300 0.159098 0.507203 0.051 Uiso 1 1 calc R U . . .
C01C C 0.5883(3) 0.8853(2) 0.1383(3) 0.0291(8) Uani 1 1 d . . . . .
H01E H 0.554151 0.933051 0.113422 0.035 Uiso 1 1 calc R U . . .
H01F H 0.604430 0.854277 0.080937 0.035 Uiso 1 1 calc R U . . .
O1D O 0.5446(3) 0.27112(19) 0.4430(3) 0.0464(8) Uani 1 1 d . . . . .
H1D H 0.559193 0.290726 0.389686 0.070 Uiso 1 1 calc R U . . .
C01F C 0.0030(5) 0.7651(3) -0.0281(4) 0.0475(12) Uani 1 1 d . . . . .
H01G H 0.035404 0.790718 -0.080383 0.057 Uiso 1 1 calc R U . . .
C1F C 0.1562(4) 0.0416(3) 0.0602(3) 0.0350(9) Uani 1 1 d . . . . .
H1F H 0.193291 0.080712 0.027664 0.042 Uiso 1 1 calc R U . . .
C01G C -0.1455(4) 0.6370(3) 0.1975(3) 0.0404(10) Uani 1 1 d . . . . .
H01H H -0.227778 0.634244 0.200497 0.048 Uiso 1 1 calc R U . . .
C1G C 0.7851(3) 0.9786(2) 0.3414(3) 0.0271(7) Uani 1 1 d . . . . .
C01H C 0.1422(3) -0.0387(2) 0.2050(3) 0.0289(8) Uani 1 1 d . . . . .
C3 C 0.6808(4) 0.5153(3) 0.4366(4) 0.0413(10) Uani 1 1 d . . . . .
H3A H 0.758482 0.507332 0.463979 0.050 Uiso 0.4 1 calc R U P A 1
H3B H 0.758482 0.507332 0.463979 0.050 Uiso 0.6 1 calc R U P A 2
C9 C 0.4611(4) 0.4067(2) 0.1530(3) 0.0330(8) Uani 1 1 d . . . . .
C01J C 1.1405(4) 0.3599(3) 0.3054(4) 0.0425(11) Uani 1 1 d . . . . .
H01R H 1.223000 0.362956 0.303878 0.051 Uiso 1 1 calc R U . . .
C1J C 0.9422(3) 1.0732(2) 0.3430(3) 0.0310(8) Uani 1 1 d . . . . .
H1J H 0.980901 1.112240 0.311578 0.037 Uiso 1 1 calc R U . . .
C01K C 0.0579(4) 0.0051(3) 0.0107(4) 0.0384(10) Uani 1 1 d . . . . .
H01S H 0.030557 0.019478 -0.054092 0.046 Uiso 1 1 calc R U . . .
C11 C 0.3227(5) 0.4915(3) 0.0586(4) 0.0446(11) Uani 1 1 d . . . . .
H11 H 0.246627 0.501417 0.028958 0.054 Uiso 0.42 1 calc R U P B 1
H11A H 0.246627 0.501417 0.028958 0.054 Uiso 0.58 1 calc R U P B 2
C01M C 0.4972(3) 0.1137(2) 0.2000(3) 0.0288(8) Uani 1 1 d . . . . .
H01T H 0.545610 0.144555 0.158787 0.035 Uiso 1 1 calc R U . . .
H01U H 0.537679 0.065471 0.212280 0.035 Uiso 1 1 calc R U . . .
C01N C 0.2532(4) 0.7917(3) -0.0061(3) 0.0419(10) Uani 1 1 d . . . . .
H01I H 0.212405 0.840359 -0.008019 0.050 Uiso 1 1 calc R U . . .
H01J H 0.252424 0.772059 -0.073935 0.050 Uiso 1 1 calc R U . . .
C1N C 0.0017(4) -0.0525(3) 0.0592(4) 0.0374(9) Uani 1 1 d . . . . .
H1N H -0.064766 -0.076462 0.027505 0.045 Uiso 1 1 calc R U . . .
C01O C 0.1019(4) 0.6474(3) 0.1943(3) 0.0349(9) Uani 1 1 d . . . . .
H01O H 0.184343 0.651585 0.194046 0.042 Uiso 1 1 calc R U . . .
C01P C 0.9645(4) 0.3072(2) 0.3765(3) 0.0324(8) Uani 1 1 d . . . . .
C7 C 0.5061(4) 0.6660(3) 0.2830(3) 0.0369(9) Uani 1 1 d . . . . .
C01Q C 0.0441(4) -0.0746(3) 0.1551(4) 0.0354(9) Uani 1 1 d . . . . .
H01X H 0.006385 -0.114024 0.186607 0.042 Uiso 1 1 calc R U . . .
C1Q C 0.6063(4) 0.1588(2) 0.3537(3) 0.0308(8) Uani 1 1 d . . . . .
H1QA H 0.659603 0.185468 0.312047 0.037 Uiso 1 1 calc R U . . .
H1QB H 0.637539 0.107873 0.365476 0.037 Uiso 1 1 calc R U . . .
C01R C 0.9439(4) 0.3952(3) 0.2366(3) 0.0386(10) Uani 1 1 d . . . . .
H01Y H 0.895921 0.423676 0.190744 0.046 Uiso 1 1 calc R U . . .
C01S C -0.0987(4) 0.6827(3) 0.1255(4) 0.0396(10) Uani 1 1 d . . . . .
C01T C 0.9835(5) 0.2302(3) 0.5281(4) 0.0475(12) Uani 1 1 d . . . . .
H01Z H 0.948826 0.204015 0.578756 0.057 Uiso 1 1 calc R U . . .
C1 C 0.5341(4) 0.5955(3) 0.3426(3) 0.0342(9) Uani 1 1 d . . . . .
C01V C -0.0715(4) 0.5955(3) 0.2649(3) 0.0402(10) Uani 1 1 d . . . . .
H01V H -0.104367 0.563713 0.311013 0.048 Uiso 1 1 calc R U . . .
C01W C 0.8285(4) 0.9571(2) 0.4377(3) 0.0318(8) Uani 1 1 d . . . . .
H01W H 0.790580 0.918165 0.469853 0.038 Uiso 1 1 calc R U . . .
C12 C 0.4134(5) 0.5430(3) 0.0525(3) 0.0428(11) Uani 1 1 d . . . . .
H12 H 0.397473 0.588986 0.019639 0.051 Uiso 1 1 calc R U . . .
C2 C 0.6509(4) 0.5822(3) 0.3867(3) 0.0391(10) Uani 1 1 d . . . . .
H2 H 0.708955 0.619509 0.381983 0.047 Uiso 1 1 calc R U . . .
C01Z C 0.2002(3) 0.0212(2) 0.1561(3) 0.0300(8) Uani 1 1 d . . . . .
C020 C 0.0753(4) 0.7337(2) 0.0469(4) 0.0379(9) Uani 1 1 d . . . . .
C021 C 1.1625(4) 0.2749(3) 0.4544(4) 0.0473(12) Uani 1 1 d . . . . .
H021 H 1.245230 0.275456 0.453774 0.057 Uiso 1 1 calc R U . . .
C022 C 0.3806(4) 0.8396(2) 0.1408(3) 0.0324(8) Uani 1 1 d . . . . .
H02A H 0.348907 0.890621 0.130599 0.039 Uiso 1 1 calc R U . . .
H02B H 0.326968 0.812190 0.181361 0.039 Uiso 1 1 calc R U . . .
C13 C 0.5252(5) 0.5290(3) 0.0928(3) 0.0435(11) Uani 1 1 d . . . . .
H13 H 0.584949 0.564948 0.086709 0.052 Uiso 0.9 1 calc R U P B 1
H13A H 0.584949 0.564948 0.086709 0.052 Uiso 0.1 1 calc R U P B 2
C024 C 0.6040(4) 0.2002(2) 0.4539(3) 0.0387(10) Uani 1 1 d . . . . .
H024 H 0.559631 0.168442 0.498241 0.046 Uiso 1 1 calc R U . . .
C025 C 0.9838(4) 1.0498(3) 0.4392(3) 0.0354(9) Uani 1 1 d . . . . .
H025 H 1.050406 1.073290 0.471514 0.043 Uiso 1 1 calc R U . . .
C026 C 1.1094(5) 0.2369(3) 0.5296(4) 0.0527(13) Uani 1 1 d . . . . .
H026 H 1.157060 0.215336 0.582195 0.063 Uiso 1 1 calc R U . . .
O3 O 0.6389(6) 0.4018(4) 0.5012(5) 0.0422(14) Uani 0.4 1 d . . P A 2
H3 H 0.612650 0.361710 0.477043 0.063 Uiso 0.4 1 calc R U P A 2

loop_
_atom_site_aniso_label
_atom_site_aniso_U_11
_atom_site_aniso_U_22
_atom_site_aniso_U_33
_atom_site_aniso_U_23
_atom_site_aniso_U_13
_atom_site_aniso_U_12
C6A 0.046(2) 0.033(2) 0.0247(19) 0.0044(17) 0.0085(16) 0.0023(17)
C4A 0.055(2) 0.035(2) 0.025(2) 0.0002(17) 0.0063(17) 0.0066(18)
C14A 0.058(3) 0.030(2) 0.028(2) 0.0023(17) 0.0125(18) -0.0013(18)
C10A 0.053(3) 0.032(2) 0.041(2) -0.0014(18) 0.0119(19) 0.0113(18)
O4 0.0479(18) 0.047(2) 0.051(2) 0.0233(18) 0.0083(15) 0.0039(16)
O5 0.051(2) 0.051(2) 0.045(2) 0.0194(18) 0.0056(16) -0.0127(17)
O8 0.073(6) 0.085(7) 0.113(8) 0.056(6) -0.003(6) -0.042(5)
C6B 0.046(2) 0.033(2) 0.0247(19) 0.0044(17) 0.0085(16) 0.0023(17)
C4B 0.055(2) 0.035(2) 0.025(2) 0.0002(17) 0.0063(17) 0.0066(18)
C14B 0.058(3) 0.030(2) 0.028(2) 0.0023(17) 0.0125(18) -0.0013(18)
C10B 0.053(3) 0.032(2) 0.041(2) -0.0014(18) 0.0119(19) 0.0113(18)
O001 0.0362(13) 0.0243(14) 0.0305(14) 0.0063(11) 0.0072(10) -0.0054(10)
O0AA 0.0379(14) 0.0289(15) 0.0360(16) 0.0081(12) 0.0092(11) -0.0040(11)
O6 0.0460(17) 0.0337(18) 0.050(2) 0.0096(14) 0.0148(14) 0.0026(13)
O1AA 0.0534(17) 0.0286(15) 0.0371(16) 0.0056(13) -0.0012(13) -0.0121(13)
O003 0.0528(18) 0.0330(17) 0.0443(19) 0.0114(14) 0.0061(14) -0.0089(13)
O7 0.0465(17) 0.0253(16) 0.064(2) 0.0067(15) 0.0204(15) 0.0046(12)
O005 0.071(2) 0.0233(15) 0.0376(17) -0.0013(12) 0.0184(14) -0.0072(13)
O2 0.0603(19) 0.0236(16) 0.0507(19) 0.0101(14) 0.0084(15) -0.0013(13)
O1 0.0517(18) 0.0347(18) 0.0453(19) 0.0152(15) 0.0119(14) 0.0078(14)
N00A 0.0356(15) 0.0232(16) 0.0271(16) 0.0057(12) 0.0128(12) -0.0007(12)
C00B 0.0317(16) 0.0225(17) 0.0310(19) 0.0006(15) 0.0077(14) 0.0043(13)
N00C 0.0356(15) 0.0220(15) 0.0266(15) -0.0022(12) 0.0090(12) -0.0038(12)
N00E 0.0414(17) 0.0172(15) 0.0314(17) 0.0010(12) 0.0158(13) -0.0008(11)
N00L 0.0362(16) 0.0153(14) 0.0312(17) 0.0010(12) 0.0127(12) -0.0037(11)
C00M 0.0371(19) 0.0252(19) 0.0299(19) -0.0030(15) 0.0137(15) -0.0065(14)
C00R 0.043(2) 0.0265(19) 0.0271(18) 0.0042(15) 0.0139(15) -0.0043(15)
C00S 0.048(2) 0.0205(17) 0.0314(19) -0.0008(15) 0.0224(16) -0.0057(15)
C00T 0.055(2) 0.0235(19) 0.033(2) -0.0006(16) 0.0106(17) -0.0066(17)
C00U 0.0377(18) 0.0231(18) 0.0305(19) -0.0013(15) 0.0143(15) -0.0010(14)
C00V 0.052(2) 0.0185(18) 0.036(2) -0.0028(16) 0.0016(17) -0.0012(16)
C00W 0.047(2) 0.0219(18) 0.031(2) -0.0071(15) 0.0021(16) -0.0046(15)
C00Y 0.052(2) 0.026(2) 0.043(2) 0.0086(18) 0.0163(19) -0.0048(17)
C8 0.048(2) 0.027(2) 0.038(2) 0.0036(17) 0.0180(18) 0.0094(17)
C010 0.045(2) 0.031(2) 0.037(2) 0.0072(18) 0.0094(17) -0.0086(17)
C011 0.047(2) 0.029(2) 0.030(2) -0.0013(16) 0.0027(16) 0.0038(16)
C5 0.060(3) 0.026(2) 0.029(2) 0.0048(17) 0.0069(18) -0.0023(18)
C013 0.043(2) 0.038(2) 0.030(2) -0.0017(18) 0.0047(16) -0.0051(18)
C014 0.043(2) 0.0216(17) 0.036(2) 0.0014(15) 0.0208(16) -0.0009(14)
C015 0.040(2) 0.048(3) 0.035(2) -0.009(2) 0.0117(17) -0.0077(19)
C016 0.041(2) 0.032(2) 0.028(2) -0.0021(17) 0.0018(16) -0.0062(16)
C017 0.051(3) 0.030(2) 0.055(3) -0.008(2) -0.008(2) 0.0073(19)
C018 0.0338(18) 0.031(2) 0.0282(19) 0.0033(16) 0.0104(14) -0.0018(14)
C019 0.043(2) 0.0236(19) 0.040(2) -0.0094(17) 0.0014(17) -0.0001(15)
C01A 0.064(3) 0.024(2) 0.068(4) 0.004(2) -0.017(3) 0.002(2)
C01B 0.069(3) 0.026(2) 0.035(2) 0.0043(17) 0.0133(19) -0.0104(19)
C01C 0.0401(19) 0.0222(17) 0.0263(18) -0.0007(14) 0.0099(14) -0.0051(14)
O1D 0.063(2) 0.0240(16) 0.056(2) -0.0067(14) 0.0279(16) -0.0049(13)
C01F 0.069(3) 0.023(2) 0.048(3) 0.0080(19) -0.006(2) -0.008(2)
C1F 0.042(2) 0.030(2) 0.035(2) 0.0054(17) 0.0109(16) 0.0015(15)
C01G 0.039(2) 0.043(3) 0.039(2) -0.013(2) 0.0060(17) -0.0034(18)
C1G 0.0326(16) 0.0226(17) 0.0270(18) 0.0019(14) 0.0066(13) 0.0001(14)
C01H 0.0324(17) 0.0217(17) 0.034(2) 0.0023(15) 0.0111(14) 0.0032(13)
C3 0.052(2) 0.037(2) 0.035(2) 0.0027(18) 0.0029(18) 0.0024(19)
C9 0.051(2) 0.0199(18) 0.0299(19) 0.0022(15) 0.0139(17) 0.0061(16)
C01J 0.038(2) 0.042(3) 0.048(3) -0.018(2) 0.0082(19) -0.0005(18)
C1J 0.0352(18) 0.0210(17) 0.037(2) -0.0016(15) 0.0072(15) -0.0004(13)
C01K 0.042(2) 0.035(2) 0.038(2) -0.0002(18) 0.0027(17) 0.0049(16)
C11 0.066(3) 0.035(2) 0.034(2) 0.0044(18) 0.009(2) 0.012(2)
C01M 0.0373(18) 0.0220(18) 0.0289(18) 0.0014(14) 0.0136(14) -0.0002(13)
C01N 0.064(3) 0.029(2) 0.032(2) 0.0045(17) -0.0022(19) -0.0152(19)
C1N 0.0362(19) 0.029(2) 0.047(3) -0.0012(18) 0.0028(17) -0.0026(15)
C01O 0.041(2) 0.033(2) 0.030(2) -0.0072(17) 0.0035(16) -0.0057(16)
C01P 0.042(2) 0.0208(18) 0.035(2) -0.0091(15) 0.0021(16) -0.0013(14)
C7 0.057(3) 0.023(2) 0.032(2) -0.0005(16) 0.0165(18) 0.0065(17)
C01Q 0.0333(18) 0.028(2) 0.046(2) -0.0005(18) 0.0101(16) 0.0008(14)
C1Q 0.040(2) 0.0207(18) 0.033(2) 0.0017(15) 0.0140(15) -0.0010(14)
C01R 0.044(2) 0.043(3) 0.029(2) -0.0001(19) 0.0050(17) -0.0036(19)
C01S 0.049(2) 0.026(2) 0.043(3) -0.0157(18) -0.0001(19) 0.0028(17)
C01T 0.075(3) 0.020(2) 0.046(3) 0.0000(19) -0.002(2) 0.0029(19)
C1 0.056(2) 0.0238(19) 0.0249(18) -0.0040(15) 0.0151(16) 0.0036(17)
C01V 0.046(2) 0.042(3) 0.034(2) -0.002(2) 0.0103(17) -0.0050(19)
C01W 0.0396(19) 0.0232(18) 0.033(2) 0.0031(15) 0.0047(15) 0.0026(14)
C12 0.081(3) 0.0212(19) 0.026(2) 0.0008(16) 0.007(2) 0.0088(19)
C2 0.058(3) 0.027(2) 0.032(2) 0.0025(16) 0.0045(18) -0.0032(17)
C01Z 0.0320(16) 0.0221(17) 0.038(2) 0.0016(16) 0.0126(14) 0.0048(14)
C020 0.051(2) 0.0229(19) 0.040(2) -0.0037(17) -0.0005(18) -0.0069(17)
C021 0.048(2) 0.026(2) 0.065(3) -0.009(2) -0.007(2) 0.0044(18)
C022 0.042(2) 0.0202(17) 0.036(2) -0.0012(15) 0.0063(16) -0.0065(14)
C13 0.074(3) 0.031(2) 0.027(2) -0.0028(18) 0.013(2) -0.013(2)
C024 0.063(3) 0.0219(19) 0.033(2) 0.0031(16) 0.0153(18) -0.0105(17)
C025 0.0360(18) 0.031(2) 0.039(2) -0.0110(17) 0.0019(16) 0.0056(15)
C026 0.072(3) 0.026(2) 0.057(3) 0.001(2) -0.010(2) 0.011(2)
O3 0.051(4) 0.034(3) 0.042(3) 0.002(3) 0.002(3) 0.000(3)

loop_
_atom_type_symbol
_atom_type_description
_atom_type_scat_dispersion_real
_atom_type_scat_dispersion_imag
_atom_type_scat_source
C C 0.0033 0.0016 'International Tables Vol C Tables 4.2.6.8 and 6.1.1.4'
H H 0.0000 0.0000 'International Tables Vol C Tables 4.2.6.8 and 6.1.1.4'
N N 0.0061 0.0033 'International Tables Vol C Tables 4.2.6.8 and 6.1.1.4'
O O 0.0106 0.0060 'International Tables Vol C Tables 4.2.6.8 and 6.1.1.4'

loop_
_geom_angle_atom_site_label_1
_geom_angle_atom_site_label_2
_geom_angle_atom_site_label_3
_geom_angle
O4 C6A C1 122.5(4)
O4 C6A C5 117.3(4)
C1 C6A C5 120.2(4)
C3 C4A C5 120.5(4)
C3 C4A H4A 119.7
C5 C4A H4A 119.7
O5 C14A C9 121.9(4)
O5 C14A C13 118.8(4)
C9 C14A C13 119.3(4)
O8 C10A C9 114.2(7)
O8 C10A C11 122.6(7)
C9 C10A C11 122.2(5)
C6A O4 H4 109.5
C14A O5 H5 109.5
C10A O8 H8 109.5
C1 C6B C5 120.2(4)
C1 C6B H6B 119.9
C5 C6B H6B 119.9
O3 C4B C3 110.5(5)
O3 C4B C5 128.9(5)
C3 C4B C5 120.5(4)
C9 C14B C13 119.3(4)
C9 C14B H14B 120.3
C13 C14B H14B 120.3
C9 C10B C11 122.2(5)
C9 C10B H10B 118.9
C11 C10B H10B 118.9
C00B O001 C010 116.2(3)
C01H O0AA C00Y 116.9(3)
C020 O1AA C01N 118.8(4)
C00V O003 C01B 119.6(4)
C00T O005 H005 109.5
C01Z N00A C018 115.3(3)
C01Z N00A C014 115.1(3)
C018 N00A C014 108.4(3)
O001 C00B C1J 124.3(4)
O001 C00B C1G 115.6(3)
C1J C00B C1G 120.0(4)
C1G N00C C00R 115.9(3)
C1G N00C C00U 114.7(3)
C00R N00C C00U 108.2(3)
C1Q N00E C00S 113.3(3)
C1Q N00E C01M 108.4(3)
C00S N00E C01M 110.5(3)
C1Q N00E H00G 108.2
C00S N00E H00G 108.2
C01M N00E H00G 108.2
C00M N00L C022 109.3(3)
C00M N00L C01C 111.0(3)
C022 N00L C01C 111.0(3)
C00M N00L H00L 108.5
C022 N00L H00L 108.5
C01C N00L H00L 108.5
N00L C00M C00R 111.8(3)
N00L C00M H00A 109.2
C00R C00M H00A 109.2
N00L C00M H00B 109.2
C00R C00M H00B 109.2
H00A C00M H00B 107.9
N00C C00R C00M 109.5(3)
N00C C00R H00C 109.8
C00M C00R H00C 109.8
N00C C00R H00D 109.8
C00M C00R H00D 109.8
H00C C00R H00D 108.2
N00E C00S C014 112.6(3)
N00E C00S H00H 109.1
C014 C00S H00H 109.1
N00E C00S H00I 109.1
C014 C00S H00I 109.1
H00H C00S H00I 107.8
O005 C00T C01N 112.9(4)
O005 C00T C022 110.2(4)
C01N C00T C022 109.8(4)
O005 C00T H00T 107.9
C01N C00T H00T 107.9
C022 C00T H00T 107.9
N00C C00U C01C 110.4(3)
N00C C00U H00E 109.6
C01C C00U H00E 109.6
N00C C00U H00F 109.6
C01C C00U H00F 109.6
H00E C00U H00F 108.1
O003 C00V C01T 124.8(4)
O003 C00V C01P 114.3(4)
C01T C00V C01P 120.9(5)
C01O C00W C01S 119.7(4)
C01O C00W C020 121.5(4)
C01S C00W C020 118.8(4)
O0AA C00Y H00J 109.5
O0AA C00Y H00K 109.5
H00J C00Y H00K 109.5
O0AA C00Y H00M 109.5
H00J C00Y H00M 109.5
H00K C00Y H00M 109.5
O7 C8 O6 123.3(4)
O7 C8 C9 119.3(4)
O6 C8 C9 117.4(4)
O001 C010 H01A 109.5
O001 C010 H01B 109.5
H01A C010 H01B 109.5
O001 C010 H01C 109.5
H01A C010 H01C 109.5
H01B C010 H01C 109.5
C025 C011 C01W 119.5(4)
C025 C011 H011 120.3
C01W C011 H011 120.3
C4A C5 C6A 120.1(4)
C4B C5 C6B 120.1(4)
C4A C5 H5A 120.0
C6A C5 H5A 120.0
C4B C5 H5B 120.0
C6B C5 H5B 120.0
C01O C013 C01V 120.0(4)
C01O C013 H013 120.0
C01V C013 H013 120.0
N00A C014 C00S 109.6(3)
N00A C014 H01K 109.8
C00S C014 H01K 109.8
N00A C014 H01L 109.8
C00S C014 H01L 109.8
H01K C014 H01L 108.2
C01J C015 C01R 120.7(5)
C01J C015 H015 119.6
C01R C015 H015 119.6
C01R C016 C01P 120.6(4)
C01R C016 H016 119.7
C01P C016 H016 119.7
C01A C017 C01S 120.0(5)
C01A C017 H017 120.0
C01S C017 H017 120.0
N00A C018 C01M 109.5(3)
N00A C018 H01M 109.8
C01M C018 H01M 109.8
N00A C018 H01N 109.8
C01M C018 H01N 109.8
H01M C018 H01N 108.2
C021 C019 C01P 119.6(5)
C021 C019 C01J 122.2(4)
C01P C019 C01J 118.1(4)
C017 C01A C01F 122.5(5)
C017 C01A H01D 118.7
C01F C01A H01D 118.7
O003 C01B C024 106.6(4)
O003 C01B H01P 110.4
C024 C01B H01P 110.4
O003 C01B H01Q 110.4
C024 C01B H01Q 110.4
H01P C01B H01Q 108.6
N00L C01C C00U 111.3(3)
N00L C01C H01E 109.4
C00U C01C H01E 109.4
N00L C01C H01F 109.4
C00U C01C H01F 109.4
H01E C01C H01F 108.0
C024 O1D H1D 109.5
C020 C01F C01A 119.2(5)
C020 C01F H01G 120.4
C01A C01F H01G 120.4
C01Z C1F C01K 122.1(4)
C01Z C1F H1F 119.0
C01K C1F H1F 119.0
C01V C01G C01S 121.0(4)
C01V C01G H01H 119.5
C01S C01G H01H 119.5
C01W C1G C00B 118.3(4)
C01W C1G N00C 122.8(4)
C00B C1G N00C 118.7(3)
O0AA C01H C01Q 124.8(4)
O0AA C01H C01Z 115.9(3)
C01Q C01H C01Z 119.3(4)
C2 C3 C4A 119.5(4)
C2 C3 C4B 119.5(4)
C2 C3 H3A 120.3
C4A C3 H3A 120.3
C2 C3 H3B 120.3
C4B C3 H3B 120.3
C10A C9 C14A 117.9(4)
C10B C9 C14B 117.9(4)
C10B C9 C8 120.9(4)
C10A C9 C8 120.9(4)
C14A C9 C8 121.1(4)
C14B C9 C8 121.1(4)
C015 C01J C019 120.9(4)
C015 C01J H01R 119.6
C019 C01J H01R 119.6
C00B C1J C025 120.1(4)
C00B C1J H1J 119.9
C025 C1J H1J 119.9
C1N C01K C1F 119.1(4)
C1N C01K H01S 120.5
C1F C01K H01S 120.5
C12 C11 C10A 118.2(5)
C12 C11 C10B 118.2(5)
C12 C11 H11 120.9
C10A C11 H11 120.9
C12 C11 H11A 120.9
C10B C11 H11A 120.9
C018 C01M N00E 111.8(3)
C018 C01M H01T 109.3
N00E C01M H01T 109.3
C018 C01M H01U 109.3
N00E C01M H01U 109.3
H01T C01M H01U 107.9
O1AA C01N C00T 106.4(3)
O1AA C01N H01I 110.4
C00T C01N H01I 110.4
O1AA C01N H01J 110.4
C00T C01N H01J 110.4
H01I C01N H01J 108.6
C01K C1N C01Q 120.3(4)
C01K C1N H1N 119.9
C01Q C1N H1N 119.9
C013 C01O C00W 120.2(4)
C013 C01O H01O 119.9
C00W C01O H01O 119.9
C00V C01P C019 119.1(4)
C00V C01P C016 121.6(4)
C019 C01P C016 119.3(4)
O2 C7 O1 123.3(4)
O2 C7 C1 118.4(4)
O1 C7 C1 118.3(4)
C1N C01Q C01H 121.0(4)
C1N C01Q H01X 119.5
C01H C01Q H01X 119.5
N00E C1Q C024 112.2(3)
N00E C1Q H1QA 109.2
C024 C1Q H1QA 109.2
N00E C1Q H1QB 109.2
C024 C1Q H1QB 109.2
H1QA C1Q H1QB 107.9
C016 C01R C015 120.2(5)
C016 C01R H01Y 119.9
C015 C01R H01Y 119.9
C01G C01S C00W 118.9(4)
C01G C01S C017 122.9(4)
C00W C01S C017 118.0(5)
C00V C01T C026 119.1(5)
C00V C01T H01Z 120.4
C026 C01T H01Z 120.4
C6B C1 C2 118.2(4)
C6A C1 C2 118.2(4)
C6B C1 C7 121.3(4)
C6A C1 C7 121.3(4)
C2 C1 C7 120.5(4)
C01G C01V C013 120.1(5)
C01G C01V H01V 119.9
C013 C01V H01V 119.9
C011 C01W C1G 121.6(4)
C011 C01W H01W 119.2
C1G C01W H01W 119.2
C13 C12 C11 121.9(5)
C13 C12 H12 119.0
C11 C12 H12 119.0
C3 C2 C1 121.6(4)
C3 C2 H2 119.2
C1 C2 H2 119.2
C1F C01Z C01H 118.3(4)
C1F C01Z N00A 123.8(4)
C01H C01Z N00A 117.9(4)
C01F C020 O1AA 125.2(5)
C01F C020 C00W 121.0(5)
O1AA C020 C00W 113.7(4)
C026 C021 C019 119.7(5)
C026 C021 H021 120.1
C019 C021 H021 120.1
N00L C022 C00T 115.2(4)
N00L C022 H02A 108.5
C00T C022 H02A 108.5
N00L C022 H02B 108.5
C00T C022 H02B 108.5
H02A C022 H02B 107.5
C12 C13 C14A 120.4(4)
C12 C13 C14B 120.4(4)
C12 C13 H13 119.8
C14A C13 H13 119.8
C12 C13 H13A 119.8
C14B C13 H13A 119.8
O1D C024 C01B 112.2(4)
O1D C024 C1Q 111.7(4)
C01B C024 C1Q 109.4(4)
O1D C024 H024 107.8
C01B C024 H024 107.8
C1Q C024 H024 107.8
C011 C025 C1J 120.5(4)
C011 C025 H025 119.8
C1J C025 H025 119.8
C021 C026 C01T 121.2(5)
C021 C026 H026 119.4
C01T C026 H026 119.4
C4B O3 H3 109.5

loop_
_geom_bond_atom_site_label_1
_geom_bond_atom_site_label_2
_geom_bond_distance
C6A O4 1.341(6)
C6A C1 1.386(6)
C6A C5 1.409(6)
C4A C3 1.381(7)
C4A C5 1.384(6)
C4A H4A 0.9300
C14A O5 1.325(6)
C14A C9 1.403(6)
C14A C13 1.407(7)
C10A O8 1.141(9)
C10A C9 1.389(6)
C10A C11 1.391(7)
O4 H4 0.8200
O5 H5 0.8200
O8 H8 0.8200
C6B C1 1.386(6)
C6B C5 1.409(6)
C6B H6B 0.9300
C4B O3 1.344(8)
C4B C3 1.381(7)
C4B C5 1.384(6)
C14B C9 1.403(6)
C14B C13 1.407(7)
C14B H14B 0.9300
C10B C9 1.389(6)
C10B C11 1.391(7)
C10B H10B 0.9300
O001 C00B 1.374(5)
O001 C010 1.436(5)
O0AA C01H 1.356(5)
O0AA C00Y 1.432(5)
O6 C8 1.273(6)
O1AA C020 1.357(6)
O1AA C01N 1.431(5)
O003 C00V 1.365(6)
O003 C01B 1.427(5)
O7 C8 1.243(6)
O005 C00T 1.415(6)
O005 H005 0.8200
O2 C7 1.262(6)
O1 C7 1.268(6)
N00A C01Z 1.428(5)
N00A C018 1.467(5)
N00A C014 1.476(5)
C00B C1J 1.387(6)
C00B C1G 1.412(5)
N00C C1G 1.429(5)
N00C C00R 1.457(5)
N00C C00U 1.468(5)
N00E C1Q 1.490(5)
N00E C00S 1.492(5)
N00E C01M 1.517(6)
N00E H00G 0.9800
N00L C00M 1.484(6)
N00L C022 1.498(5)
N00L C01C 1.500(5)
N00L H00L 0.9800
C00M C00R 1.518(6)
C00M H00A 0.9700
C00M H00B 0.9700
C00R H00C 0.9700
C00R H00D 0.9700
C00S C014 1.494(6)
C00S H00H 0.9700
C00S H00I 0.9700
C00T C01N 1.514(6)
C00T C022 1.522(6)
C00T H00T 0.9800
C00U C01C 1.515(5)
C00U H00E 0.9700
C00U H00F 0.9700
C00V C01T 1.382(7)
C00V C01P 1.415(6)
C00W C01O 1.409(6)
C00W C01S 1.419(6)
C00W C020 1.441(6)
C00Y H00J 0.9600
C00Y H00K 0.9600
C00Y H00M 0.9600
C8 C9 1.507(6)
C010 H01A 0.9600
C010 H01B 0.9600
C010 H01C 0.9600
C011 C025 1.377(6)
C011 C01W 1.386(6)
C011 H011 0.9300
C5 H5A 0.9300
C5 H5B 0.9300
C013 C01O 1.378(6)
C013 C01V 1.406(6)
C013 H013 0.9300
C014 H01K 0.9700
C014 H01L 0.9700
C015 C01J 1.363(7)
C015 C01R 1.404(6)
C015 H015 0.9300
C016 C01R 1.367(6)
C016 C01P 1.422(6)
C016 H016 0.9300
C017 C01A 1.341(8)
C017 C01S 1.452(7)
C017 H017 0.9300
C018 C01M 1.497(6)
C018 H01M 0.9700
C018 H01N 0.9700
C019 C021 1.411(7)
C019 C01P 1.421(6)
C019 C01J 1.429(7)
C01A C01F 1.410(8)
C01A H01D 0.9300
C01B C024 1.517(7)
C01B H01P 0.9700
C01B H01Q 0.9700
C01C H01E 0.9700
C01C H01F 0.9700
O1D C024 1.415(6)
O1D H1D 0.8200
C01F C020 1.357(7)
C01F H01G 0.9300
C1F C01Z 1.385(6)
C1F C01K 1.397(6)
C1F H1F 0.9300
C01G C01V 1.383(7)
C01G C01S 1.390(7)
C01G H01H 0.9300
C1G C01W 1.393(6)
C01H C01Q 1.393(6)
C01H C01Z 1.424(6)
C3 C2 1.379(7)
C3 H3A 0.9300
C3 H3B 0.9300
C01J H01R 0.9300
C1J C025 1.395(6)
C1J H1J 0.9300
C01K C1N 1.382(7)
C01K H01S 0.9300
C11 C12 1.371(8)
C11 H11 0.9300
C11 H11A 0.9300
C01M H01T 0.9700
C01M H01U 0.9700
C01N H01I 0.9700
C01N H01J 0.9700
C1N C01Q 1.388(7)
C1N H1N 0.9300
C01O H01O 0.9300
C7 C1 1.493(6)
C01Q H01X 0.9300
C1Q C024 1.527(6)
C1Q H1QA 0.9700
C1Q H1QB 0.9700
C01R H01Y 0.9300
C01T C026 1.418(8)
C01T H01Z 0.9300
C1 C2 1.415(6)
C01V H01V 0.9300
C01W H01W 0.9300
C12 C13 1.349(7)
C12 H12 0.9300
C2 H2 0.9300
C021 C026 1.382(8)
C021 H021 0.9300
C022 H02A 0.9700
C022 H02B 0.9700
C13 H13 0.9300
C13 H13A 0.9300
C024 H024 0.9800
C025 H025 0.9300
C026 H026 0.9300
O3 H3 0.8200
